data_4124516
loop_
_publ_author_name
'Takenobu, T.'
'Chi, D.H.'
'Kato, K.-I.'
'Prassides, K.'
'Margadonna, S.'
'Fitch, A.N.'
'Kubozono, Y.'
'Iwasa, Y.'

_publ_section_title
;
 Synthesis, structure and magnetic properties of the fullerene-based
 ferromagnets Eu3 C70 and Eu9 C70
;
_journal_name_full 'Journal of the American Chemical Society'
_journal_page_first 1897
_journal_page_last 1904
_journal_volume 125
_journal_year 2003
_chemical_formula_sum 'C70 Eu2.73'
_chemical_name_systematic 'Eu2.73 C70'
_space_group_IT_number 1
_symmetry_space_group_name_Hall 'P 1'
_symmetry_space_group_name_H-M 'P 1'
_cell_angle_alpha 90
_cell_angle_beta 96.111
_cell_angle_gamma 90
_cell_formula_units_Z 2
_cell_length_a 14.926
_cell_length_b 10.13
_cell_length_c 10.95
_cell_volume 1646.236
_citation_journal_id_ASTM JACSAT
_cod_data_source_file Takenobu_JACSAT_2003_1864.cif
_cod_data_source_block C70Eu2.73
_cod_database_code 4124516

loop_
_symmetry_equiv_pos_as_xyz
x,y,z

loop_
_atom_site_label
_atom_site_type_symbol
_atom_site_fract_x
_atom_site_fract_y
_atom_site_fract_z
_atom_site_occupancy
_atom_site_U_iso_or_equiv
Eu5 Eu 0.97 0.51 0.63 0.5 0.0
Eu1 Eu 0.22 0 0.51 1 0.0
C1 C 0 0 0 70 0.0
Eu6 Eu 0.1 0.53 0.71 0.5 0.0
Eu4 Eu 0.73 0.5 0.02 0.996 0.0
C2 C 0.5 0.5 0.5 70 0.0
Eu8 Eu 0.43 0.91 0.01 0.5 0.0
Eu2 Eu 0.76 0 0.47 0.992 0.0
Eu7 Eu 0.4 0.14 0.02 0.5 0.0
Eu3 Eu 0.26 0.47 0.04 0.474 0.0
